data_7014459
loop_
_publ_author_name
'Duan, Hai-Bao'
'Zhao, Hai-Rong'
'Ren, Xiao-Ming'
'Zhou, Hong'
'Tian, Zheng-Fang'
'Jin, Wan-Qin'

_publ_section_title
;
 Inorganic-organic hybrid compounds based on face-sharing octahedral
 [PbI(3)](\\infty ) chains: self-assemblies, crystal structures, and
 ferroelectric, photoluminescence properties.
;
_journal_issue 8
_journal_name_full 'Dalton transactions (Cambridge, England : 2003)'
_journal_page_first 1672
_journal_page_last 1683
_journal_paper_doi 10.1039/c0dt00875c
_journal_volume 40
_journal_year 2011
_chemical_formula_sum 'C13 H10 I3 N3 Pb'
_chemical_formula_weight 796.13
_chemical_name_systematic
;
?
;
_space_group_IT_number 173
_symmetry_cell_setting hexagonal
_symmetry_space_group_name_Hall 'P 6c'
_symmetry_space_group_name_H-M 'P 63'
_atom_sites_solution_hydrogens geom
_atom_sites_solution_primary direct
_atom_sites_solution_secondary difmap
_audit_creation_method SHELXL-97
_cell_angle_alpha 90.00
_cell_angle_beta 90.00
_cell_angle_gamma 120.00
_cell_formula_units_Z 6
_cell_length_a 20.114(2)
_cell_length_b 20.114(2)
_cell_length_c 7.9255(18)
_cell_measurement_reflns_used 5323
_cell_measurement_temperature 296(2)
_cell_measurement_theta_max 25.4594
_cell_measurement_theta_min 3.4756
_cell_volume 2776.9(7)
_computing_cell_refinement 'Bruker SMART'
_computing_data_collection 'Bruker SMART'
_computing_data_reduction 'Bruker SAINT'
_computing_structure_refinement 'SHELXL-97 (Sheldrick, 1997)'
_computing_structure_solution 'SHELXS-97 (Sheldrick, 1990)'
_diffrn_ambient_temperature 296(2)
_diffrn_measured_fraction_theta_full 0.998
_diffrn_measured_fraction_theta_max 0.998
_diffrn_measurement_device_type 'Smart CCD area detector'
_diffrn_measurement_method 'phi and omega scans'
_diffrn_radiation_monochromator graphite
_diffrn_radiation_source 'fine-focus sealed tube'
_diffrn_radiation_type MoK\a
_diffrn_radiation_wavelength 0.71073
_diffrn_reflns_av_R_equivalents 0.0666
_diffrn_reflns_av_sigmaI/netI 0.0602
_diffrn_reflns_limit_h_max 25
_diffrn_reflns_limit_h_min -25
_diffrn_reflns_limit_k_max 25
_diffrn_reflns_limit_k_min -25
_diffrn_reflns_limit_l_max 10
_diffrn_reflns_limit_l_min -10
_diffrn_reflns_number 23426
_diffrn_reflns_theta_full 27.50
_diffrn_reflns_theta_max 27.50
_diffrn_reflns_theta_min 2.02
_exptl_absorpt_coefficient_mu 14.110
_exptl_absorpt_correction_T_max 0.8718
_exptl_absorpt_correction_T_min 0.6022
_exptl_absorpt_correction_type multi-scan
_exptl_absorpt_process_details 'SADABS(Bruker, 2000)'
_exptl_crystal_colour yellow
_exptl_crystal_density_diffrn 2.856
_exptl_crystal_density_method 'not measured'
_exptl_crystal_description neddle
_exptl_crystal_F_000 2100
_exptl_crystal_size_max 0.04
_exptl_crystal_size_mid 0.01
_exptl_crystal_size_min 0.01
_refine_diff_density_max 2.657
_refine_diff_density_min -3.434
_refine_diff_density_rms 0.326
_refine_ls_abs_structure_details 'Flack H D (1983), Acta Cryst. A39, 876-881'
_refine_ls_abs_structure_Flack 0.109(16)
_refine_ls_extinction_method none
_refine_ls_goodness_of_fit_ref 1.106
_refine_ls_hydrogen_treatment constr
_refine_ls_matrix_type full
_refine_ls_number_parameters 181
_refine_ls_number_reflns 4223
_refine_ls_number_restraints 1
_refine_ls_restrained_S_all 1.106
_refine_ls_R_factor_all 0.1045
_refine_ls_R_factor_gt 0.0584
_refine_ls_shift/su_max 0.000
_refine_ls_shift/su_mean 0.000
_refine_ls_structure_factor_coef Fsqd
_refine_ls_weighting_details 'calc w=1/[\s^2^(Fo^2^)+(0.1573P)^2^+244.4560P] where P=(Fo^2^+2Fc^2^)/3'
_refine_ls_weighting_scheme calc
_refine_ls_wR_factor_gt 0.1193
_refine_ls_wR_factor_ref 0.1412
_reflns_number_gt 2979
_reflns_number_total 4223
_reflns_threshold_expression >2sigma(I)
_cod_data_source_file C0DT00875C.TXT
_cod_data_source_block mcn-780405
_cod_original_cell_volume 2776.9(8)
_cod_database_code 7014459

loop_
_symmetry_equiv_pos_as_xyz
'x, y, z'
'-y, x-y, z'
'-x+y, -x, z'
'-x, -y, z+1/2'
'y, -x+y, z+1/2'
'x-y, x, z+1/2'

loop_
_atom_site_label
_atom_site_type_symbol
_atom_site_fract_x
_atom_site_fract_y
_atom_site_fract_z
_atom_site_U_iso_or_equiv
_atom_site_adp_type
_atom_site_occupancy
_atom_site_symmetry_multiplicity
_atom_site_calc_flag
_atom_site_refinement_flags
_atom_site_disorder_assembly
_atom_site_disorder_group
Pb1 Pb 0.0000 0.0000 0.63377(15) 0.0322(3) Uani 1 3 d S . .
Pb2 Pb 0.3333 0.6667 0.68380(17) 0.0390(4) Uani 1 3 d S . .
Pb3 Pb 0.3333 0.6667 0.18569(16) 0.0359(4) Uani 1 3 d S . .
I1 I 0.09670(8) 0.14304(7) 0.3908(2) 0.0424(3) Uani 1 1 d . . .
I2 I 0.19276(8) 0.56470(8) 0.9354(2) 0.0461(3) Uani 1 1 d . . .
I3 I 0.31413(9) 0.53058(8) 0.4330(2) 0.0492(4) Uani 1 1 d . . .
N1 N 0.3426(10) 0.1622(12) 0.562(2) 0.044(5) Uani 1 1 d . . .
N2 N 0.3355(12) 0.1902(15) 0.718(3) 0.064(7) Uani 1 1 d . . .
N3 N 0.5645(17) 0.5499(17) 1.124(4) 0.083(8) Uani 1 1 d . . .
C1 C 0.2768(15) 0.1248(16) 0.472(3) 0.053(7) Uani 1 1 d . . .
H1A H 0.2320 0.1217 0.5131 0.064 Uiso 1 1 calc R . .
C2 C 0.2755(17) 0.092(2) 0.321(4) 0.080(11) Uani 1 1 d . . .
H2B H 0.2307 0.0680 0.2577 0.097 Uiso 1 1 calc R . .
C3 C 0.3404(16) 0.0951(16) 0.266(3) 0.055(7) Uani 1 1 d . . .
H3A H 0.3405 0.0724 0.1636 0.067 Uiso 1 1 calc R . .
C4 C 0.4042(16) 0.1308(18) 0.357(4) 0.066(9) Uani 1 1 d . . .
H4A H 0.4487 0.1328 0.3180 0.079 Uiso 1 1 calc R . .
C5 C 0.4060(17) 0.1656(19) 0.512(3) 0.068(9) Uani 1 1 d . . .
H5A H 0.4506 0.1900 0.5766 0.081 Uiso 1 1 calc R . .
C6 C 0.3881(17) 0.2564(18) 0.759(4) 0.060(7) Uani 1 1 d . . .
H6A H 0.4288 0.2823 0.6840 0.072 Uiso 1 1 calc R . .
C7 C 0.3891(11) 0.2949(12) 0.914(3) 0.043(5) Uani 1 1 d . . .
C8 C 0.4500(13) 0.3700(13) 0.944(4) 0.057(6) Uani 1 1 d . . .
H8A H 0.4901 0.3931 0.8667 0.068 Uiso 1 1 calc R . .
C9 C 0.4508(17) 0.4092(17) 1.085(3) 0.053(7) Uani 1 1 d . . .
C10 C 0.3886(19) 0.3718(19) 1.203(4) 0.066(8) Uani 1 1 d . . .
H10A H 0.3874 0.3988 1.2976 0.080 Uiso 1 1 calc R . .
C11 C 0.3341(19) 0.301(2) 1.182(4) 0.079(10) Uani 1 1 d . . .
H11A H 0.2975 0.2770 1.2662 0.094 Uiso 1 1 calc R . .
C12 C 0.3294(16) 0.2607(15) 1.033(4) 0.057(7) Uani 1 1 d . . .
H12A H 0.2874 0.2121 1.0136 0.068 Uiso 1 1 calc R . .
C13 C 0.5117(18) 0.4843(17) 1.112(4) 0.056(7) Uani 1 1 d . . .

loop_
_atom_site_aniso_label
_atom_site_aniso_U_11
_atom_site_aniso_U_22
_atom_site_aniso_U_33
_atom_site_aniso_U_23
_atom_site_aniso_U_13
_atom_site_aniso_U_12
Pb1 0.0385(4) 0.0385(4) 0.0197(6) 0.000 0.000 0.0192(2)
Pb2 0.0488(7) 0.0488(7) 0.0196(7) 0.000 0.000 0.0244(4)
Pb3 0.0434(7) 0.0434(7) 0.0209(7) 0.000 0.000 0.0217(3)
I1 0.0515(8) 0.0337(7) 0.0341(7) 0.0001(6) -0.0019(7) 0.0153(6)
I2 0.0403(7) 0.0496(8) 0.0379(7) 0.0028(8) -0.0025(8) 0.0145(6)
I3 0.0706(10) 0.0439(7) 0.0339(7) -0.0025(8) -0.0109(9) 0.0293(7)
N1 0.025(10) 0.056(12) 0.038(11) -0.008(9) 0.001(8) 0.010(9)
N2 0.036(13) 0.072(17) 0.056(16) -0.002(12) 0.009(11) 0.006(12)
N3 0.08(2) 0.073(19) 0.10(2) -0.010(17) -0.007(17) 0.038(17)
C1 0.049(14) 0.078(19) 0.044(17) -0.019(13) -0.005(11) 0.040(14)
C2 0.045(17) 0.12(3) 0.07(2) -0.003(19) -0.012(14) 0.033(19)
C3 0.061(18) 0.065(18) 0.041(15) -0.018(13) -0.005(13) 0.033(15)
C4 0.043(15) 0.09(2) 0.051(18) -0.014(16) 0.005(13) 0.028(15)
C5 0.048(17) 0.10(3) 0.028(13) 0.005(14) 0.002(11) 0.019(17)
C6 0.060(18) 0.07(2) 0.053(16) 0.025(15) 0.021(14) 0.040(17)
C7 0.035(10) 0.049(12) 0.031(14) 0.017(10) 0.006(10) 0.010(9)
C8 0.052(13) 0.046(13) 0.068(16) -0.017(15) 0.005(16) 0.020(11)
C9 0.08(2) 0.08(2) 0.027(12) -0.001(12) -0.010(12) 0.062(18)
C10 0.07(2) 0.08(2) 0.048(17) -0.004(16) -0.004(15) 0.035(19)
C11 0.06(2) 0.11(3) 0.07(2) -0.01(2) 0.001(16) 0.05(2)
C12 0.052(16) 0.043(14) 0.066(18) 0.013(13) 0.014(14) 0.017(13)
C13 0.071(19) 0.053(16) 0.068(18) -0.016(15) -0.020(16) 0.049(16)

loop_
_atom_type_symbol
_atom_type_description
_atom_type_scat_dispersion_real
_atom_type_scat_dispersion_imag
_atom_type_scat_source
C C 0.0033 0.0016 'International Tables Vol C Tables 4.2.6.8 and 6.1.1.4'
H H 0.0000 0.0000 'International Tables Vol C Tables 4.2.6.8 and 6.1.1.4'
N N 0.0061 0.0033 'International Tables Vol C Tables 4.2.6.8 and 6.1.1.4'
I I -0.4742 1.8119 'International Tables Vol C Tables 4.2.6.8 and 6.1.1.4'
Pb Pb -3.3944 10.1111 'International Tables Vol C Tables 4.2.6.8 and 6.1.1.4'

loop_
_geom_angle_atom_site_label_1
_geom_angle_atom_site_label_2
_geom_angle_atom_site_label_3
_geom_angle
_geom_angle_site_symmetry_1
_geom_angle_site_symmetry_3
_geom_angle_publ_flag
I1 Pb1 I1 87.32(5) 2 3 ?
I1 Pb1 I1 87.32(5) 2 . ?
I1 Pb1 I1 87.32(5) 3 . ?
I1 Pb1 I1 178.43(6) 2 5 ?
I1 Pb1 I1 93.81(2) 3 5 ?
I1 Pb1 I1 93.81(2) . 5 ?
I1 Pb1 I1 93.81(2) 2 6 ?
I1 Pb1 I1 178.43(6) 3 6 ?
I1 Pb1 I1 93.81(2) . 6 ?
I1 Pb1 I1 85.04(5) 5 6 ?
I1 Pb1 I1 93.81(2) 2 4 ?
I1 Pb1 I1 93.81(2) 3 4 ?
I1 Pb1 I1 178.43(6) . 4 ?
I1 Pb1 I1 85.04(5) 5 4 ?
I1 Pb1 I1 85.04(5) 6 4 ?
I2 Pb2 I2 85.72(5) 3_565 . ?
I2 Pb2 I2 85.72(5) 3_565 2_665 ?
I2 Pb2 I2 85.72(5) . 2_665 ?
I2 Pb2 I3 98.38(4) 3_565 3_565 ?
I2 Pb2 I3 89.85(4) . 3_565 ?
I2 Pb2 I3 173.74(4) 2_665 3_565 ?
I2 Pb2 I3 89.85(4) 3_565 2_665 ?
I2 Pb2 I3 173.74(4) . 2_665 ?
I2 Pb2 I3 98.38(4) 2_665 2_665 ?
I3 Pb2 I3 86.42(5) 3_565 2_665 ?
I2 Pb2 I3 173.74(4) 3_565 . ?
I2 Pb2 I3 98.38(4) . . ?
I2 Pb2 I3 89.85(4) 2_665 . ?
I3 Pb2 I3 86.42(5) 3_565 . ?
I3 Pb2 I3 86.42(5) 2_665 . ?
I2 Pb3 I2 85.93(5) 1_554 3_564 ?
I2 Pb3 I2 85.93(5) 1_554 2_664 ?
I2 Pb3 I2 85.93(5) 3_564 2_664 ?
I2 Pb3 I3 89.44(4) 1_554 3_565 ?
I2 Pb3 I3 98.02(4) 3_564 3_565 ?
I2 Pb3 I3 173.69(4) 2_664 3_565 ?
I2 Pb3 I3 173.69(4) 1_554 2_665 ?
I2 Pb3 I3 89.44(4) 3_564 2_665 ?
I2 Pb3 I3 98.02(4) 2_664 2_665 ?
I3 Pb3 I3 86.98(5) 3_565 2_665 ?
I2 Pb3 I3 98.02(4) 1_554 . ?
I2 Pb3 I3 173.69(4) 3_564 . ?
I2 Pb3 I3 89.44(4) 2_664 . ?
I3 Pb3 I3 86.98(5) 3_565 . ?
I3 Pb3 I3 86.98(5) 2_665 . ?
Pb1 I1 Pb1 75.84(3) . 4_554 ?
Pb3 I2 Pb2 76.34(4) 1_556 . ?
Pb3 I3 Pb2 75.14(4) . . ?
C5 N1 C1 122(2) . . ?
C5 N1 N2 123(2) . . ?
C1 N1 N2 115.0(19) . . ?
C6 N2 N1 117(2) . . ?
N1 C1 C2 121(3) . . ?
C3 C2 C1 119(3) . . ?
C4 C3 C2 120(3) . . ?
C3 C4 C5 122(3) . . ?
N1 C5 C4 117(3) . . ?
N2 C6 C7 124(3) . . ?
C8 C7 C12 119(2) . . ?
C8 C7 C6 119(2) . . ?
C12 C7 C6 122(2) . . ?
C9 C8 C7 121(3) . . ?
C8 C9 C13 120(3) . . ?
C8 C9 C10 118(3) . . ?
C13 C9 C10 122(3) . . ?
C11 C10 C9 122(3) . . ?
C10 C11 C12 121(3) . . ?
C11 C12 C7 119(3) . . ?
N3 C13 C9 176(3) . . ?

loop_
_geom_bond_atom_site_label_1
_geom_bond_atom_site_label_2
_geom_bond_distance
_geom_bond_site_symmetry_2
_geom_bond_publ_flag
Pb1 I1 3.1894(17) 2 ?
Pb1 I1 3.1894(17) 3 ?
Pb1 I1 3.1894(17) . ?
Pb1 I1 3.2581(17) 5 ?
Pb1 I1 3.2581(17) 6 ?
Pb1 I1 3.2581(17) 4 ?
Pb2 I2 3.2214(18) 3_565 ?
Pb2 I2 3.2214(18) . ?
Pb2 I2 3.2214(18) 2_665 ?
Pb2 I3 3.2458(18) 3_565 ?
Pb2 I3 3.2458(18) 2_665 ?
Pb2 I3 3.2458(18) . ?
Pb3 I2 3.2151(18) 1_554 ?
Pb3 I2 3.2151(18) 3_564 ?
Pb3 I2 3.2151(18) 2_664 ?
Pb3 I3 3.2290(18) 3_565 ?
Pb3 I3 3.2290(18) 2_665 ?
Pb3 I3 3.2290(18) . ?
I1 Pb1 3.2581(17) 4_554 ?
I2 Pb3 3.2151(18) 1_556 ?
N1 C5 1.30(3) . ?
N1 C1 1.36(3) . ?
N1 N2 1.40(3) . ?
N2 C6 1.26(4) . ?
N3 C13 1.22(4) . ?
C1 C2 1.35(4) . ?
C2 C3 1.35(4) . ?
C3 C4 1.33(4) . ?
C4 C5 1.40(4) . ?
C6 C7 1.45(4) . ?
C7 C8 1.41(3) . ?
C7 C12 1.41(3) . ?
C8 C9 1.36(4) . ?
C9 C13 1.41(4) . ?
C9 C10 1.44(4) . ?
C10 C11 1.30(5) . ?
C11 C12 1.41(4) . ?
